data_2215262
loop_
_publ_author_name
'Grigoriev, Mikhail S.'
'Krot, Nikolai N.'

_publ_section_title
;
 Reinvestigation of trisodium dihydroxidotetraoxidoneptunate(VII)
;
_journal_coeditor_code SG2188
_journal_issue 9
_journal_name_full 'Acta Crystallographica Section E'
_journal_page_first i176
_journal_page_last i176
_journal_paper_doi 10.1107/S1600536807039025
_journal_volume 63
_journal_year 2007
_chemical_formula_iupac 'Na3 [Np O4 (O H)2]'
_chemical_formula_moiety '3Na + , H2 Np O6 3-'
_chemical_formula_sum 'H2 Na3 Np O6'
_chemical_formula_weight 403.99
_chemical_name_systematic
;
trisodium dihydroxidotetraoxidoneptunate(VII)
;
_space_group_IT_number 43
_symmetry_cell_setting orthorhombic
_symmetry_space_group_name_Hall 'F 2 -2d'
_symmetry_space_group_name_H-M 'F d d 2'
_atom_sites_solution_hydrogens difmap
_atom_sites_solution_primary direct
_atom_sites_solution_secondary difmap
_audit_creation_method SHELXL97
_cell_angle_alpha 90.00
_cell_angle_beta 90.00
_cell_angle_gamma 90.00
_cell_formula_units_Z 8
_cell_length_a 20.0791(6)
_cell_length_b 5.9534(2)
_cell_length_c 10.2062(3)
_cell_measurement_reflns_used 8824
_cell_measurement_temperature 100(2)
_cell_measurement_theta_max 45.00
_cell_measurement_theta_min 4.06
_cell_volume 1220.04(7)
_computing_cell_refinement 'SAINT-Plus (Bruker, 1998)'
_computing_data_collection 'APEX2 (Bruker, 2006)'
_computing_data_reduction SAINT-Plus
_computing_molecular_graphics 'SHELXTL (Sheldrick, 1997b)'
_computing_publication_material SHELXTL
_computing_structure_refinement 'SHELXL97 (Sheldrick, 1997a)'
_computing_structure_solution 'SHELXS97 (Sheldrick, 1997a)'
_diffrn_ambient_temperature 100(2)
_diffrn_measured_fraction_theta_full 0.997
_diffrn_measured_fraction_theta_max 0.997
_diffrn_measurement_device_type 'Bruker Kappa APEXII area-detector'
_diffrn_measurement_method '\w and \f'
_diffrn_radiation_monochromator graphite
_diffrn_radiation_source 'fine-focus sealed tube'
_diffrn_radiation_type MoK\a
_diffrn_radiation_wavelength 0.71073
_diffrn_reflns_av_R_equivalents 0.0229
_diffrn_reflns_av_sigmaI/netI 0.0151
_diffrn_reflns_limit_h_max 39
_diffrn_reflns_limit_h_min -39
_diffrn_reflns_limit_k_max 11
_diffrn_reflns_limit_k_min -11
_diffrn_reflns_limit_l_max 19
_diffrn_reflns_limit_l_min -20
_diffrn_reflns_number 21081
_diffrn_reflns_theta_full 45.00
_diffrn_reflns_theta_max 45.00
_diffrn_reflns_theta_min 4.06
_diffrn_standards_number 0
_exptl_absorpt_coefficient_mu 17.209
_exptl_absorpt_correction_T_max 0.5460
_exptl_absorpt_correction_T_min 0.3779
_exptl_absorpt_correction_type multi-scan
_exptl_absorpt_process_details '(SADABS; Sheldrick, 2004)'
_exptl_crystal_colour black
_exptl_crystal_density_diffrn 4.399
_exptl_crystal_density_method 'not measured'
_exptl_crystal_description plate
_exptl_crystal_F_000 1408
_exptl_crystal_size_max 0.20
_exptl_crystal_size_mid 0.06
_exptl_crystal_size_min 0.04
_refine_diff_density_max 1.071
_refine_diff_density_min -1.490
_refine_ls_abs_structure_details 'Flack (1983), with 1136 Friedel pairs'
_refine_ls_abs_structure_Flack 0.039(12)
_refine_ls_extinction_method none
_refine_ls_goodness_of_fit_ref 1.250
_refine_ls_hydrogen_treatment refall
_refine_ls_matrix_type full
_refine_ls_number_parameters 52
_refine_ls_number_reflns 2442
_refine_ls_number_restraints 2
_refine_ls_restrained_S_all 1.250
_refine_ls_R_factor_all 0.0141
_refine_ls_R_factor_gt 0.0116
_refine_ls_shift/su_max 0.001
_refine_ls_shift/su_mean 0.000
_refine_ls_structure_factor_coef Fsqd
_refine_ls_weighting_details 'calc w = 1/[\s^2^(Fo^2^)+2.58P] where P=(Fo^2^+2Fc^2^)/3'
_refine_ls_weighting_scheme calc
_refine_ls_wR_factor_gt 0.0219
_refine_ls_wR_factor_ref 0.0222
_reflns_number_gt 2258
_reflns_number_total 2442
_reflns_threshold_expression I>2\s(I)
_cod_data_source_file sg2188.cif
_cod_data_source_block I
_cod_database_code 2215262
_cod_database_fobs_code 2215262

loop_
_symmetry_equiv_pos_as_xyz
'x, y, z'
'-x, -y, z'
'x+1/4, -y+1/4, z+1/4'
'-x+1/4, y+1/4, z+1/4'
'x, y+1/2, z+1/2'
'-x, -y+1/2, z+1/2'
'x+1/4, -y+3/4, z+3/4'
'-x+1/4, y+3/4, z+3/4'
'x+1/2, y, z+1/2'
'-x+1/2, -y, z+1/2'
'x+3/4, -y+1/4, z+3/4'
'-x+3/4, y+1/4, z+3/4'
'x+1/2, y+1/2, z'
'-x+1/2, -y+1/2, z'
'x+3/4, -y+3/4, z+1/4'
'-x+3/4, y+3/4, z+1/4'

loop_
_atom_site_type_symbol
_atom_site_label
_atom_site_fract_x
_atom_site_fract_y
_atom_site_fract_z
_atom_site_U_iso_or_equiv
_atom_site_adp_type
_atom_site_calc_flag
_atom_site_refinement_flags
_atom_site_occupancy
Np Np1 0.5000 0.5000 0.53211(2) 0.004940(10) Uani d S 1
Na Na1 0.5000 0.5000 0.86871(10) 0.00964(14) Uani d S 1
Na Na2 0.65942(4) 0.75441(14) 0.45853(8) 0.01332(11) Uani d . 1
O O1 0.55153(7) 0.6409(2) 0.66461(14) 0.01161(19) Uani d . 1
O O2 0.55254(6) 0.6438(2) 0.40181(13) 0.00956(17) Uani d . 1
O O3 0.42959(5) 0.80708(19) 0.51985(14) 0.00980(16) Uani d D 1
H H3 0.3955(13) 0.777(6) 0.483(4) 0.025(9) Uiso d D 1

loop_
_atom_site_aniso_label
_atom_site_aniso_U_11
_atom_site_aniso_U_22
_atom_site_aniso_U_33
_atom_site_aniso_U_12
_atom_site_aniso_U_13
_atom_site_aniso_U_23
Np1 0.00478(2) 0.00542(2) 0.00464(2) -0.00093(4) 0.000 0.000
Na1 0.0127(3) 0.0077(3) 0.0085(4) 0.0009(3) 0.000 0.000
Na2 0.0175(3) 0.0125(3) 0.0100(3) -0.0028(3) -0.0028(2) -0.0007(2)
O1 0.0122(4) 0.0120(5) 0.0106(5) -0.0027(4) -0.0039(4) -0.0019(4)
O2 0.0098(4) 0.0091(4) 0.0097(4) 0.0009(3) 0.0041(3) 0.0017(3)
O3 0.0087(3) 0.0089(3) 0.0118(5) 0.0011(3) 0.0007(3) -0.0018(3)

loop_
_atom_type_symbol
_atom_type_description
_atom_type_scat_dispersion_real
_atom_type_scat_dispersion_imag
_atom_type_scat_source
O O 0.0106 0.0060 'International Tables Vol C Tables 4.2.6.8 and 6.1.1.4'
H H 0.0000 0.0000 'International Tables Vol C Tables 4.2.6.8 and 6.1.1.4'
Na Na 0.0362 0.0249 'International Tables Vol C Tables 4.2.6.8 and 6.1.1.4'
Np Np -11.4937 4.1493 'International Tables Vol C Tables 4.2.6.8 and 6.1.1.4'

loop_
_geom_angle_atom_site_label_1
_geom_angle_atom_site_label_2
_geom_angle_atom_site_label_3
_geom_angle_site_symmetry_1
_geom_angle_site_symmetry_3
_geom_angle
_geom_angle_publ_flag
O1 Np1 O1 . 2_665 89.13(9) y
O1 Np1 O2 . 2_665 178.96(7) y
O1 Np1 O2 2_665 2_665 89.82(5) ?
O1 Np1 O2 . . 89.82(5) y
O1 Np1 O2 2_665 . 178.96(7) ?
O2 Np1 O2 . 2_665 91.22(8) y
O1 Np1 O3 . 2_665 93.13(5) y
O1 Np1 O3 2_665 2_665 91.29(5) ?
O2 Np1 O3 2_665 2_665 86.87(5) ?
O2 Np1 O3 . 2_665 88.79(5) ?
O1 Np1 O3 . . 91.29(5) y
O1 Np1 O3 2_665 . 93.13(5) ?
O2 Np1 O3 2_665 . 88.79(5) ?
O2 Np1 O3 . . 86.87(5) y
O3 Np1 O3 2_665 . 173.80(7) y
O3 Na1 O3 6_665 5_545 99.48(7) ?
O3 Na1 O2 6_665 6_665 75.13(4) ?
O3 Na1 O2 5_545 6_665 94.25(5) ?
O3 Na1 O2 6_665 5_545 94.25(5) ?
O3 Na1 O2 5_545 5_545 75.13(4) ?
O2 Na1 O2 6_665 5_545 163.77(8) ?
O3 Na1 O1 6_665 2_665 162.86(5) ?
O3 Na1 O1 5_545 2_665 97.66(4) ?
O2 Na1 O1 6_665 2_665 103.60(5) ?
O2 Na1 O1 5_545 2_665 90.16(5) ?
O3 Na1 O1 6_665 . 97.66(4) ?
O3 Na1 O1 5_545 . 162.86(5) ?
O2 Na1 O1 6_665 . 90.16(5) ?
O2 Na1 O1 5_545 . 103.60(5) ?
O1 Na1 O1 2_665 . 65.19(6) ?
O2 Na1 Na2 6_665 6_665 38.73(3) ?
O2 Na1 Na2 5_545 6_665 135.15(4) ?
O3 Na2 O2 7_564 4_655 119.80(6) ?
O3 Na2 O2 7_564 . 95.39(5) ?
O2 Na2 O2 4_655 . 129.18(6) ?
O3 Na2 O1 7_564 8_644 103.59(6) ?
O2 Na2 O1 4_655 8_644 112.99(6) ?
O2 Na2 O1 . 8_644 89.98(5) ?
Np1 O3 H3 . . 112(3) ?

loop_
_geom_bond_atom_site_label_1
_geom_bond_atom_site_label_2
_geom_bond_site_symmetry_2
_geom_bond_distance
_geom_bond_publ_flag
Np1 O1 . 1.8981(13) y
Np1 O1 2_665 1.8981(13) ?
Np1 O2 2_665 1.9012(12) ?
Np1 O2 . 1.9012(12) y
Np1 O3 2_665 2.3145(11) ?
Np1 O3 . 2.3145(11) y
Na1 O3 6_665 2.3870(14) ?
Na1 O3 5_545 2.3870(14) ?
Na1 O2 6_665 2.3924(13) ?
Na1 O2 5_545 2.3924(13) ?
Na1 O1 2_665 2.4725(17) ?
Na1 O1 . 2.4725(17) ?
Na2 O3 7_564 2.2653(16) ?
Na2 O2 4_655 2.2723(15) ?
Na2 O2 . 2.3183(15) ?
Na2 O1 8_644 2.3451(16) ?
O1 Na2 4_655 2.3451(16) ?
O2 Na2 8_644 2.2723(15) ?
O2 Na1 5_554 2.3924(13) ?
O3 Na2 15_465 2.2653(16) ?
O3 Na1 5_554 2.3870(14) ?
O3 H3 . 0.800(18) ?

loop_
_geom_hbond_atom_site_label_D
_geom_hbond_atom_site_label_H
_geom_hbond_atom_site_label_A
_geom_hbond_site_symmetry_A
_geom_hbond_distance_DH
_geom_hbond_distance_HA
_geom_hbond_distance_DA
_geom_hbond_angle_DHA
_geom_hbond_publ_flag
O3 H3 O1 11_464 0.800(18) 2.25(2) 3.0255(17) 164(4) yes
